data_4305196
loop_
_publ_author_name
'Sanjit Konar'
'Abraham Clearfield'

_publ_contact_author
; 
'Abraham Clearfield'
;
_publ_contact_author_email clearfield@mail.chem.tamu.edu
_publ_contact_author_phone '+1 979 997 9299'
_publ_section_title
;
Synthesis and Characterization of High Nuclearity Iron(III) Phosphonate
Molecular Clusters
;
_journal_name_full 'Inorganic Chemistry'
_journal_page_first 5573
_journal_page_last 5579
_journal_paper_doi 10.1021/ic702453g
_journal_volume 47
_journal_year 2008
_chemical_formula_sum 'C120.5 H123.5 Fe9 N5 O51.5 P6'
_chemical_formula_weight 3181.83
_chemical_name_systematic
; 
 ? 
;
_space_group_IT_number 2
_symmetry_cell_setting triclinic
_symmetry_space_group_name_Hall '-P 1'
_symmetry_space_group_name_H-M 'P -1'
_atom_sites_solution_hydrogens geom
_atom_sites_solution_primary direct
_atom_sites_solution_secondary difmap
_audit_creation_method SHELXL-97
_cell_angle_alpha 72.051(3)
_cell_angle_beta 88.824(3)
_cell_angle_gamma 74.839(3)
_cell_formula_units_Z 2
_cell_length_a 16.354(4)
_cell_length_b 18.960(5)
_cell_length_c 27.402(7)
_cell_measurement_temperature 110(2)
_cell_volume 7785(3)
_computing_cell_refinement 'Bruker SMART'
_computing_data_collection 'Bruker SMART'
_computing_data_reduction 'Bruker SAINT'
_computing_molecular_graphics 'Bruker SHELXTL'
_computing_publication_material 'Bruker SHELXTL'
_computing_structure_refinement 'SHELXL-97 (Sheldrick, 1997)'
_computing_structure_solution 'SHELXS-97 (Sheldrick, 1990)'
_diffrn_ambient_temperature 110(2)
_diffrn_measured_fraction_theta_full 0.898
_diffrn_measured_fraction_theta_max 0.898
_diffrn_measurement_device_type 'CCD area detector'
_diffrn_measurement_method 'phi and omega scans'
_diffrn_radiation_monochromator graphite
_diffrn_radiation_source 'fine-focus sealed tube'
_diffrn_radiation_type MoK\a
_diffrn_radiation_wavelength 0.71073
_diffrn_reflns_av_R_equivalents 0.0327
_diffrn_reflns_av_sigmaI/netI 0.0466
_diffrn_reflns_limit_h_max 21
_diffrn_reflns_limit_h_min -21
_diffrn_reflns_limit_k_max 25
_diffrn_reflns_limit_k_min -25
_diffrn_reflns_limit_l_max 35
_diffrn_reflns_limit_l_min -36
_diffrn_reflns_number 90496
_diffrn_reflns_theta_full 28.74
_diffrn_reflns_theta_max 28.74
_diffrn_reflns_theta_min 1.29
_exptl_absorpt_coefficient_mu 0.955
_exptl_absorpt_correction_T_max 0.842
_exptl_absorpt_correction_T_min 0.834
_exptl_absorpt_correction_type multi-scan
_exptl_absorpt_process_details 'Bruker SADABS V2.10'
_exptl_crystal_colour Red
_exptl_crystal_density_diffrn 1.346
_exptl_crystal_density_method 'not measured'
_exptl_crystal_description Needle
_exptl_crystal_F_000 3235
_exptl_crystal_size_max 0.45
_exptl_crystal_size_mid 0.15
_exptl_crystal_size_min 0.19
_refine_diff_density_max 2.635
_refine_diff_density_min -1.480
_refine_diff_density_rms 0.247
_refine_ls_extinction_method none
_refine_ls_goodness_of_fit_ref 0.926
_refine_ls_hydrogen_treatment constr
_refine_ls_matrix_type full
_refine_ls_number_parameters 1806
_refine_ls_number_reflns 36284
_refine_ls_number_restraints 0
_refine_ls_restrained_S_all 0.926
_refine_ls_R_factor_all 0.0892
_refine_ls_R_factor_gt 0.0652
_refine_ls_shift/su_max 5.004
_refine_ls_shift/su_mean 0.030
_refine_ls_structure_factor_coef Fsqd
_refine_ls_weighting_details 'calc w=1/[\s^2^(Fo^2^)+(0.1266P)^2^+41.3517P] where P=(Fo^2^+2Fc^2^)/3'
_refine_ls_weighting_scheme calc
_refine_ls_wR_factor_gt 0.1943
_refine_ls_wR_factor_ref 0.2180
_reflns_number_gt 27047
_reflns_number_total 36284
_reflns_threshold_expression >2sigma(I)
_cod_data_source_file ic702453g-file004.cif
_cod_data_source_block 4
_cod_depositor_comments
;
The following automatic conversions were performed:
'_symmetry_cell_setting' value 'Triclinic' changed to 'triclinic'
according to '/home/saulius/struct/CIF-dictionaries/cif_core.dic'
dictionary named 'cif_core.dic' version 2.4.1 from
2010-06-29.

'_exptl_absorpt_correction_type' value 'Multi-Scan' changed
to 'multi-scan' according to
'/home/saulius/struct/CIF-dictionaries/cif_core.dic' dictionary named
'cif_core.dic' version 2.4.1 from 2010-06-29.

Automatic conversion script
Id: cif_fix_enum 1527 2010-12-29 10:47:43Z saulius 
;
_cod_original_cell_volume 7785(4)
_cod_original_formula_sum 'C120.50 H123.50 Fe9 N5 O51.50 P6'
_cod_database_code 4305196

loop_
_symmetry_equiv_pos_as_xyz
'x, y, z'
'-x, -y, -z'

loop_
_atom_site_label
_atom_site_type_symbol
_atom_site_fract_x
_atom_site_fract_y
_atom_site_fract_z
_atom_site_U_iso_or_equiv
_atom_site_adp_type
_atom_site_occupancy
_atom_site_symmetry_multiplicity
_atom_site_calc_flag
_atom_site_refinement_flags
_atom_site_disorder_assembly
_atom_site_disorder_group
C1 C 0.5893(3) -0.1962(2) 0.26579(16) 0.0190(8) Uani 1 1 d . . .
H1 H 0.6338 -0.2441 0.2700 0.023 Uiso 1 1 calc R . .
C2 C 0.8363(3) 0.3111(3) 0.33220(17) 0.0228(9) Uani 1 1 d . . .
C3 C 0.5354(3) -0.2126(3) 0.31128(18) 0.0258(9) Uani 1 1 d . . .
C4 C 0.9997(3) 0.0035(3) 0.42992(18) 0.0280(10) Uani 1 1 d . . .
H4 H 0.9518 0.0047 0.4488 0.034 Uiso 1 1 calc R . .
C5 C 0.7535(3) 0.3010(2) 0.35588(16) 0.0208(8) Uani 1 1 d . . .
C6 C 0.7607(3) 0.2597(3) 0.41325(17) 0.0242(9) Uani 1 1 d . . .
C7 C 0.3497(3) 0.1231(3) 0.3478(2) 0.0281(10) Uani 1 1 d . . .
H7 H 0.3142 0.1681 0.3557 0.034 Uiso 1 1 calc R . .
C8 C 0.8362(3) 0.0804(3) 0.04119(18) 0.0292(10) Uani 1 1 d . . .
C9 C 0.8944(3) 0.0424(3) 0.08989(17) 0.0254(9) Uani 1 1 d . . .
C10 C 0.5166(3) 0.5254(3) 0.32806(19) 0.0275(10) Uani 1 1 d . . .
C11 C 0.9361(3) 0.1889(3) 0.2455(2) 0.0321(11) Uani 1 1 d . . .
C12 C 1.0211(3) -0.0471(3) 0.40183(18) 0.0265(9) Uani 1 1 d . . .
C13 C 0.3968(3) 0.4770(3) 0.17003(19) 0.0317(11) Uani 1 1 d . . .
C14 C 1.0337(3) -0.2358(3) 0.32315(19) 0.0260(9) Uani 1 1 d . . .
C15 C 0.9147(3) 0.2609(3) 0.3530(2) 0.0309(10) Uani 1 1 d . . .
H15 H 0.9178 0.2197 0.3827 0.037 Uiso 1 1 calc R . .
C16 C 0.5444(3) -0.1759(3) 0.21358(17) 0.0242(9) Uani 1 1 d . . .
C17 C 0.2978(3) 0.1105(3) 0.3069(2) 0.0327(11) Uani 1 1 d . . .
C18 C 0.5607(3) -0.2312(3) 0.1884(2) 0.0331(11) Uani 1 1 d . . .
H18 H 0.5964 -0.2800 0.2044 0.040 Uiso 1 1 calc R . .
C19 C 0.9725(3) -0.1744(3) 0.16001(19) 0.0268(9) Uani 1 1 d . . .
C20 C 0.8335(3) 0.3717(3) 0.28786(19) 0.0288(10) Uani 1 1 d . . .
H20 H 0.7816 0.4060 0.2736 0.035 Uiso 1 1 calc R . .
C21 C 0.8243(3) -0.3033(3) 0.2664(2) 0.0281(10) Uani 1 1 d . . .
C22 C 0.8054(4) 0.1601(3) 0.0213(2) 0.0385(12) Uani 1 1 d . . .
H22 H 0.8212 0.1911 0.0378 0.046 Uiso 1 1 calc R . .
C23 C 0.8379(3) -0.3868(3) 0.2683(2) 0.0352(11) Uani 1 1 d . . .
C24 C 0.7906(3) 0.1794(3) 0.4345(2) 0.0317(10) Uani 1 1 d . . .
H24 H 0.8074 0.1494 0.4130 0.038 Uiso 1 1 calc R . .
C25 C 0.3095(3) 0.3609(3) 0.31522(19) 0.0259(9) Uani 1 1 d . . .
C26 C 0.9852(4) 0.3323(4) 0.2857(2) 0.0438(14) Uani 1 1 d . . .
H26 H 1.0348 0.3398 0.2704 0.053 Uiso 1 1 calc R . .
C27 C 0.5271(3) 0.4540(2) 0.31155(18) 0.0238(9) Uani 1 1 d . . .
C28 C 0.9693(4) -0.1021(3) 0.4006(2) 0.0356(12) Uani 1 1 d . . .
C29 C 0.5240(4) 0.3552(3) 0.08202(19) 0.0347(12) Uani 1 1 d . . .
H29 H 0.4806 0.4015 0.0828 0.042 Uiso 1 1 calc R . .
C30 C 0.3740(9) -0.0133(4) 0.4059(3) 0.108(5) Uani 1 1 d . . .
C31 C 1.0370(3) -0.2146(3) 0.1294(2) 0.0357(12) Uani 1 1 d . . .
C32 C 0.5237(5) -0.2136(4) 0.1393(2) 0.0525(17) Uani 1 1 d . . .
H32 H 0.5356 -0.2504 0.1223 0.063 Uiso 1 1 calc R . .
C33 C 0.5721(4) -0.2682(3) 0.3568(2) 0.0401(13) Uani 1 1 d . . .
H33 H 0.6288 -0.2956 0.3590 0.048 Uiso 1 1 calc R . .
C34 C 1.1141(3) -0.2990(3) 0.3480(2) 0.0380(12) Uani 1 1 d . . .
C35 C 0.9630(3) 0.0818(3) 0.09309(19) 0.0301(10) Uani 1 1 d . . .
C36 C 0.2247(3) 0.4036(3) 0.3305(3) 0.0392(13) Uani 1 1 d . . .
C37 C 0.6656(7) 0.4867(4) 0.0302(3) 0.068(2) Uani 1 1 d . . .
H37 H 0.6609 0.5392 0.0201 0.082 Uiso 1 1 calc R . .
C38 C 0.6021(4) 0.3815(3) 0.06286(19) 0.0408(13) Uani 1 1 d . . .
C39 C 0.7370(4) 0.3024(3) 0.4461(2) 0.0379(12) Uani 1 1 d . . .
H39 H 0.7170 0.3557 0.4327 0.045 Uiso 1 1 calc R . .
C40 C 0.6797(4) 0.3310(4) 0.0617(2) 0.0429(14) Uani 1 1 d . . .
H40 H 0.6851 0.2784 0.0730 0.051 Uiso 1 1 calc R . .
C41 C 0.4511(4) -0.1730(4) 0.3101(3) 0.0439(14) Uani 1 1 d . . .
H41 H 0.4254 -0.1348 0.2801 0.053 Uiso 1 1 calc R . .
C42 C 0.7953(4) 0.1445(3) 0.4875(2) 0.0398(13) Uani 1 1 d . . .
H42 H 0.8146 0.0913 0.5014 0.048 Uiso 1 1 calc R . .
C43 C 0.2200(3) 0.1626(4) 0.2876(3) 0.0442(14) Uani 1 1 d . . .
H43 H 0.2002 0.2047 0.2994 0.053 Uiso 1 1 calc R . .
C44 C 0.3465(4) 0.5590(3) 0.1400(3) 0.0452(14) Uani 1 1 d . . .
C45 C 0.9696(3) 0.1191(3) 0.2874(2) 0.0378(12) Uani 1 1 d . . .
H45A H 0.9813 0.0758 0.2748 0.057 Uiso 1 1 calc R . .
H45B H 0.9288 0.1137 0.3130 0.057 Uiso 1 1 calc R . .
H45C H 1.0211 0.1214 0.3023 0.057 Uiso 1 1 calc R . .
C46 C 0.3693(3) 0.0585(3) 0.3984(2) 0.0340(11) Uani 1 1 d . . .
C47 C 1.0494(4) 0.0527(3) 0.4301(2) 0.0407(13) Uani 1 1 d . . .
H47 H 1.0349 0.0866 0.4492 0.049 Uiso 1 1 calc R . .
C48 C 0.4901(4) -0.1038(3) 0.1893(2) 0.0387(13) Uani 1 1 d . . .
H48 H 0.4786 -0.0663 0.2056 0.046 Uiso 1 1 calc R . .
C49 C 0.4849(4) 0.3201(3) 0.0484(2) 0.0444(14) Uani 1 1 d . . .
C50 C 0.4284(4) 0.5462(4) 0.3458(3) 0.0512(16) Uani 1 1 d . . .
H50A H 0.3875 0.5570 0.3181 0.077 Uiso 1 1 calc R . .
H50B H 0.4207 0.5909 0.3568 0.077 Uiso 1 1 calc R . .
H50C H 0.4207 0.5040 0.3741 0.077 Uiso 1 1 calc R . .
C51 C 1.0415(4) 0.0570(4) 0.0737(2) 0.0439(14) Uani 1 1 d . . .
H51 H 1.0505 0.0173 0.0595 0.053 Uiso 1 1 calc R . .
C52 C 1.0920(4) -0.0465(4) 0.3729(2) 0.0443(14) Uani 1 1 d . . .
H52 H 1.1062 -0.0795 0.3532 0.053 Uiso 1 1 calc R . .
C53 C 0.3264(4) 0.0484(3) 0.2879(2) 0.0429(13) Uani 1 1 d . . .
H53 H 0.3792 0.0138 0.2997 0.051 Uiso 1 1 calc R . .
C54 C 0.8095(4) 0.0356(3) 0.0167(2) 0.0383(12) Uani 1 1 d . . .
H54 H 0.8283 -0.0178 0.0296 0.046 Uiso 1 1 calc R . .
C55 C 0.4531(5) -0.0878(4) 0.1407(3) 0.060(2) Uani 1 1 d . . .
H55 H 0.4165 -0.0395 0.1248 0.072 Uiso 1 1 calc R . .
C56 C 0.9886(4) 0.2721(4) 0.3295(2) 0.0406(13) Uani 1 1 d . . .
H56 H 1.0408 0.2383 0.3437 0.049 Uiso 1 1 calc R . .
C57 C 0.9516(4) 0.1417(3) 0.1141(2) 0.0423(13) Uani 1 1 d . . .
H57 H 0.8998 0.1595 0.1268 0.051 Uiso 1 1 calc R . .
C58 C 0.5830(4) 0.5059(3) 0.3720(2) 0.0467(15) Uani 1 1 d . . .
H58A H 0.5768 0.5497 0.3836 0.070 Uiso 1 1 calc R . .
H58B H 0.6388 0.4923 0.3601 0.070 Uiso 1 1 calc R . .
H58C H 0.5751 0.4633 0.3998 0.070 Uiso 1 1 calc R . .
C59 C 0.7256(4) 0.1490(4) -0.0464(2) 0.0514(16) Uani 1 1 d . . .
H59 H 0.6881 0.1722 -0.0754 0.062 Uiso 1 1 calc R . .
C60 C 0.5964(5) 0.4603(4) 0.0468(2) 0.0544(18) Uani 1 1 d . . .
H60 H 0.5448 0.4952 0.0473 0.065 Uiso 1 1 calc R . .
C61 C 1.0118(5) -0.1707(4) 0.0719(2) 0.0561(17) Uani 1 1 d . . .
H61A H 1.0143 -0.1184 0.0646 0.084 Uiso 1 1 calc R . .
H61B H 0.9551 -0.1713 0.0641 0.084 Uiso 1 1 calc R . .
H61C H 1.0504 -0.1950 0.0514 0.084 Uiso 1 1 calc R . .
C62 C 0.9307(4) -0.4281(4) 0.2823(3) 0.0577(19) Uani 1 1 d . . .
H62A H 0.9642 -0.4053 0.2560 0.087 Uiso 1 1 calc R . .
H62B H 0.9399 -0.4814 0.2852 0.087 Uiso 1 1 calc R . .
H62C H 0.9470 -0.4239 0.3145 0.087 Uiso 1 1 calc R . .
C63 C 1.1255(4) -0.2115(4) 0.1427(3) 0.0552(18) Uani 1 1 d . . .
H63A H 1.1264 -0.1589 0.1352 0.083 Uiso 1 1 calc R . .
H63B H 1.1655 -0.2356 0.1227 0.083 Uiso 1 1 calc R . .
H63C H 1.1404 -0.2382 0.1786 0.083 Uiso 1 1 calc R . .
C64 C 0.9078(4) 0.3819(3) 0.2644(2) 0.0390(12) Uani 1 1 d . . .
H64 H 0.9051 0.4223 0.2343 0.047 Uiso 1 1 calc R . .
C65 C 1.1206(4) 0.0515(4) 0.4017(3) 0.0552(19) Uani 1 1 d . . .
H65 H 1.1543 0.0840 0.4020 0.066 Uiso 1 1 calc R . .
C66 C 1.1785(4) -0.2605(4) 0.3623(3) 0.066(2) Uani 1 1 d . . .
H66A H 1.1575 -0.2392 0.3891 0.099 Uiso 1 1 calc R . .
H66B H 1.1860 -0.2202 0.3327 0.099 Uiso 1 1 calc R . .
H66C H 1.2320 -0.2982 0.3741 0.099 Uiso 1 1 calc R . .
C67 C 0.4037(5) -0.1896(5) 0.3533(4) 0.068(2) Uani 1 1 d . . .
H67 H 0.3469 -0.1628 0.3516 0.082 Uiso 1 1 calc R . .
C68 C 0.9443(12) -0.1419(8) 0.4494(4) 0.089(4) Uani 1 1 d . . .
C69 C 0.7957(6) -0.0981(7) 0.5066(4) 0.046(3) Uani 0.63(2) 1 d P . .
C70 C 0.7542(4) 0.0709(4) -0.0276(2) 0.0487(15) Uani 1 1 d . . .
H70 H 0.7370 0.0408 -0.0443 0.058 Uiso 1 1 calc R . .
C71 C 0.7522(4) 0.1930(4) -0.0222(2) 0.0511(16) Uani 1 1 d . . .
H71 H 0.7338 0.2464 -0.0356 0.061 Uiso 1 1 calc R . .
C72 C 0.4204(6) 0.0671(6) 0.4415(4) 0.044(2) Uani 0.64 1 d P . .
C73 C 0.5305(4) 0.5926(3) 0.2834(2) 0.0388(12) Uani 1 1 d . . .
H73A H 0.4894 0.6048 0.2555 0.058 Uiso 1 1 calc R . .
H73B H 0.5866 0.5784 0.2721 0.058 Uiso 1 1 calc R . .
H73C H 0.5243 0.6368 0.2948 0.058 Uiso 1 1 calc R . .
C74 C 0.5276(7) 0.2895(6) 0.0139(3) 0.087(3) Uani 1 1 d . . .
H74 H 0.5841 0.2898 0.0100 0.104 Uiso 1 1 calc R . .
C75 C 1.1412(4) 0.0016(4) 0.3730(3) 0.059(2) Uani 1 1 d . . .
H75 H 1.1886 0.0008 0.3536 0.071 Uiso 1 1 calc R . .
C76 C 0.8089(6) -0.3919(4) 0.2175(3) 0.070(2) Uani 1 1 d . . .
H76A H 0.7499 -0.3649 0.2096 0.105 Uiso 1 1 calc R . .
H76B H 0.8168 -0.4449 0.2200 0.105 Uiso 1 1 calc R . .
H76C H 0.8417 -0.3691 0.1907 0.105 Uiso 1 1 calc R . .
C77 C 0.4436(6) 0.0095(6) 0.4889(4) 0.048(2) Uani 0.66 1 d P . .
C78 C 1.1054(4) 0.0914(5) 0.0758(3) 0.0604(19) Uani 1 1 d . . .
H78 H 1.1572 0.0743 0.0628 0.072 Uiso 1 1 calc R . .
C79 C 1.0323(4) -0.2970(4) 0.1417(3) 0.0529(17) Uani 1 1 d . . .
H79A H 1.0703 -0.3220 0.1212 0.079 Uiso 1 1 calc R . .
H79B H 0.9753 -0.2973 0.1342 0.079 Uiso 1 1 calc R . .
H79C H 1.0483 -0.3239 0.1775 0.079 Uiso 1 1 calc R . .
C80 C 0.7712(4) 0.1893(4) 0.5195(2) 0.0506(16) Uani 1 1 d . . .
H80 H 0.7748 0.1661 0.5549 0.061 Uiso 1 1 calc R . .
C81 C 0.7423(5) 0.2671(4) 0.4993(2) 0.0530(16) Uani 1 1 d . . .
H81 H 0.7262 0.2970 0.5210 0.064 Uiso 1 1 calc R . .
C82 C 1.1518(5) -0.3337(4) 0.3058(3) 0.0611(19) Uani 1 1 d . . .
H82A H 1.2058 -0.3701 0.3185 0.092 Uiso 1 1 calc R . .
H82B H 1.1592 -0.2933 0.2762 0.092 Uiso 1 1 calc R . .
H82C H 1.1139 -0.3592 0.2966 0.092 Uiso 1 1 calc R . .
C83 C 0.4695(6) -0.1419(5) 0.1157(3) 0.071(2) Uani 1 1 d . . .
H83 H 0.4443 -0.1303 0.0831 0.085 Uiso 1 1 calc R . .
C84 C 0.7850(6) -0.4229(4) 0.3110(4) 0.070(2) Uani 1 1 d . . .
H84A H 0.8024 -0.4188 0.3430 0.105 Uiso 1 1 calc R . .
H84B H 0.7936 -0.4762 0.3140 0.105 Uiso 1 1 calc R . .
H84C H 0.7260 -0.3964 0.3026 0.105 Uiso 1 1 calc R . .
C85 C 0.7413(7) 0.4363(5) 0.0285(3) 0.072(3) Uani 1 1 d . . .
H85 H 0.7878 0.4547 0.0168 0.086 Uiso 1 1 calc R . .
C86 C 0.4404(6) -0.2447(5) 0.3977(3) 0.070(2) Uani 1 1 d . . .
H86 H 0.4090 -0.2560 0.4264 0.084 Uiso 1 1 calc R . .
C87 C 0.8383(6) -0.0737(7) 0.4619(4) 0.082(3) Uani 1 1 d . . .
C88 C 0.5241(6) -0.2832(4) 0.3994(3) 0.065(2) Uani 1 1 d . . .
H88 H 0.5496 -0.3204 0.4298 0.078 Uiso 1 1 calc R . .
C89 C 0.1807(8) 0.4683(7) 0.2842(4) 0.153(7) Uani 1 1 d . . .
H89A H 0.1728 0.4482 0.2571 0.230 Uiso 1 1 calc R . .
H89B H 0.2147 0.5040 0.2730 0.230 Uiso 1 1 calc R . .
H89C H 0.1265 0.4943 0.2930 0.230 Uiso 1 1 calc R . .
C90 C 1.0938(5) 0.1502(5) 0.0966(3) 0.066(2) Uani 1 1 d . . .
H90 H 1.1373 0.1731 0.0975 0.080 Uiso 1 1 calc R . .
C91 C 1.0965(5) -0.3595(4) 0.3934(3) 0.071(2) Uani 1 1 d . . .
H91A H 1.0797 -0.3382 0.4207 0.106 Uiso 1 1 calc R . .
H91B H 1.1468 -0.4015 0.4046 0.106 Uiso 1 1 calc R . .
H91C H 1.0516 -0.3778 0.3840 0.106 Uiso 1 1 calc R . .
C92 C 0.2370(5) 0.4386(6) 0.3705(4) 0.090(3) Uani 1 1 d . . .
H92A H 0.1838 0.4716 0.3750 0.136 Uiso 1 1 calc R . .
H92B H 0.2775 0.4681 0.3600 0.136 Uiso 1 1 calc R . .
H92C H 0.2575 0.3986 0.4024 0.136 Uiso 1 1 calc R . .
C93 C 0.2772(5) 0.0380(4) 0.2519(3) 0.0583(18) Uani 1 1 d . . .
H93 H 0.2968 -0.0041 0.2400 0.070 Uiso 1 1 calc R . .
C94 C 0.7497(6) 0.3575(5) 0.0441(2) 0.061(2) Uani 1 1 d . . .
H94 H 0.8014 0.3232 0.0428 0.073 Uiso 1 1 calc R . .
C95 C 0.4111(8) 0.2547(6) -0.0112(3) 0.086(3) Uani 1 1 d . . .
H95 H 0.3872 0.2324 -0.0310 0.103 Uiso 1 1 calc R . .
C96 C 0.8785(15) -0.1385(11) 0.4652(8) 0.044(7) Uani 0.60(5) 1 d P . .
C97 C 0.2688(9) 0.5615(5) 0.1148(5) 0.161(8) Uani 1 1 d . . .
H97A H 0.2508 0.5165 0.1323 0.241 Uiso 1 1 calc R . .
H97B H 0.2782 0.5633 0.0798 0.241 Uiso 1 1 calc R . .
H97C H 0.2256 0.6066 0.1154 0.241 Uiso 1 1 calc R . .
C98 C 0.1710(4) 0.1520(5) 0.2505(3) 0.0585(19) Uani 1 1 d . . .
H98 H 0.1191 0.1874 0.2374 0.070 Uiso 1 1 calc R . .
C99 C 1.0173(5) 0.1750(4) 0.1160(3) 0.0581(18) Uani 1 1 d . . .
H99 H 1.0094 0.2143 0.1306 0.070 Uiso 1 1 calc R . .
C100 C 0.3887(6) -0.0700(4) 0.4528(4) 0.069(2) Uani 1 1 d . . .
H100 H 0.3891 -0.1220 0.4534 0.083 Uiso 1 1 calc R . .
C101 C 0.3626(7) 0.2854(5) 0.0238(4) 0.087(3) Uani 1 1 d . . .
H101 H 0.3062 0.2840 0.0269 0.104 Uiso 1 1 calc R . .
C102 C 1.0101(10) -0.2511(8) 0.5279(5) 0.119(4) Uani 1 1 d . . .
C103 C 0.8663(9) -0.1936(10) 0.5158(5) 0.069(6) Uani 0.65(3) 1 d P . .
C104 C 0.1995(5) 0.0888(5) 0.2332(3) 0.065(2) Uani 1 1 d . . .
H104 H 0.1664 0.0810 0.2092 0.078 Uiso 1 1 calc R . .
C106 C 0.8231(9) -0.1711(7) 0.5397(5) 0.060(5) Uani 0.61(3) 1 d P . .
C107 C 1.0231(9) -0.2060(6) 0.4793(5) 0.103(4) Uani 1 1 d . . .
C108 C 0.9222(9) -0.2343(8) 0.5415(4) 0.087(3) Uani 1 1 d . . .
C109 C 0.4903(8) 0.2574(8) -0.0160(3) 0.106(4) Uani 1 1 d . . .
H109 H 0.5219 0.2376 -0.0397 0.127 Uiso 1 1 calc R . .
C110 C 0.3994(5) 0.3186(4) 0.0545(3) 0.067(2) Uani 1 1 d . . .
H110 H 0.3679 0.3390 0.0780 0.080 Uiso 1 1 calc R . .
C111 C 0.7217(3) 0.1723(4) 0.7757(3) 0.0487(16) Uani 1 1 d . . .
C112 C 0.6553(4) 0.2397(4) 0.7754(4) 0.066(2) Uani 1 1 d . . .
H11A H 0.6780 0.2715 0.7896 0.099 Uiso 1 1 calc R . .
H11B H 0.6106 0.2244 0.7956 0.099 Uiso 1 1 calc R . .
H11C H 0.6332 0.2682 0.7407 0.099 Uiso 1 1 calc R . .
C113 C 0.3819(5) 0.1726(4) 0.5331(2) 0.0525(17) Uani 1 1 d . . .
C114 C 0.3788(9) 0.1218(5) 0.5832(3) 0.111(5) Uani 1 1 d . . .
H11D H 0.3407 0.1490 0.6025 0.167 Uiso 1 1 calc R . .
H11E H 0.4346 0.1025 0.6003 0.167 Uiso 1 1 calc R . .
H11F H 0.3591 0.0795 0.5806 0.167 Uiso 1 1 calc R . .
C115 C 0.6041(6) 0.0643(10) 0.0806(4) 0.137(6) Uani 1 1 d . . .
H11G H 0.6396 0.0326 0.1110 0.205 Uiso 1 1 calc R . .
H11H H 0.6289 0.1045 0.0618 0.205 Uiso 1 1 calc R . .
H11I H 0.5989 0.0335 0.0594 0.205 Uiso 1 1 calc R . .
O7W O 0.3602(11) 0.3968(4) 0.8742(4) 0.213(7) Uani 1 1 d . . .
C117 C 0.5239(7) 0.0968(6) 0.0945(4) 0.080(2) Uani 1 1 d . . .
C118 C 0.909(3) -0.116(3) 0.4517(15) 0.009(14) Uani 0.13(5) 1 d P . .
O8W O 0.2178(11) 0.3791(18) 0.9118(7) 0.400(17) Uani 1 1 d . . .
C121 C 0.1748(7) 0.3463(6) 0.3492(8) 0.175(9) Uani 1 1 d . . .
H12A H 0.2016 0.3087 0.3808 0.262 Uiso 1 1 calc R . .
H12B H 0.1723 0.3213 0.3239 0.262 Uiso 1 1 calc R . .
H12C H 0.1183 0.3720 0.3549 0.262 Uiso 1 1 calc R . .
C122 C 0.3974(9) 0.5947(12) 0.1048(13) 0.44(3) Uani 1 1 d . . .
H12D H 0.3671 0.6474 0.0881 0.655 Uiso 1 1 calc R . .
H12E H 0.4119 0.5685 0.0797 0.655 Uiso 1 1 calc R . .
H12F H 0.4484 0.5929 0.1225 0.655 Uiso 1 1 calc R . .
C123 C 0.3418(17) 0.6043(8) 0.1691(8) 0.32(2) Uani 1 1 d . . .
H12G H 0.3459 0.6540 0.1481 0.486 Uiso 1 1 calc R . .
H12H H 0.3875 0.5820 0.1953 0.486 Uiso 1 1 calc R . .
H12I H 0.2886 0.6095 0.1849 0.486 Uiso 1 1 calc R . .
C124 C 0.9439(10) -0.1948(7) 0.4883(5) 0.035(5) Uani 0.39(2) 1 d P . .
Fe1 Fe 0.73728(4) 0.08869(3) 0.31361(2) 0.01569(12) Uani 1 1 d . . .
Fe2 Fe 0.58489(4) 0.04588(3) 0.26833(2) 0.01699(12) Uani 1 1 d . . .
Fe3 Fe 0.83751(4) -0.19308(3) 0.31976(2) 0.01823(13) Uani 1 1 d . . .
Fe4 Fe 0.69775(4) 0.13976(3) 0.19134(2) 0.01852(13) Uani 1 1 d . . .
Fe5 Fe 0.79614(4) -0.13881(4) 0.19270(2) 0.02007(13) Uani 1 1 d . . .
Fe6 Fe 0.95290(4) -0.09290(3) 0.24144(2) 0.01880(13) Uani 1 1 d . . .
Fe7 Fe 0.49639(4) 0.29565(3) 0.33832(2) 0.01840(13) Uani 1 1 d . . .
Fe8 Fe 0.56578(4) 0.38432(3) 0.22672(2) 0.02058(13) Uani 1 1 d . . .
Fe9 Fe 0.39685(4) 0.31518(4) 0.22752(3) 0.02237(14) Uani 1 1 d . . .
N1 N 0.7736(3) 0.1211(4) 0.7750(3) 0.072(2) Uani 1 1 d . . .
N2 N 0.3812(5) 0.2131(4) 0.4934(2) 0.0657(17) Uani 1 1 d . . .
N3 N 0.4580(6) 0.1137(5) 0.1089(3) 0.093(3) Uani 1 1 d . . .
N4 N 0.9101(3) 0.2442(3) 0.2121(2) 0.0413(11) Uani 1 1 d . . .
O1 O 0.3568(2) 0.42816(19) 0.18766(14) 0.0346(8) Uani 1 1 d . . .
O2 O 0.4759(2) 0.4642(2) 0.17448(15) 0.0376(9) Uani 1 1 d . . .
O3 O 0.3741(2) 0.3504(2) 0.34243(14) 0.0347(8) Uani 1 1 d . . .
O4 O 0.3082(2) 0.3390(2) 0.27667(15) 0.0338(8) Uani 1 1 d . . .
O5 O 0.2918(2) 0.3087(2) 0.18753(15) 0.0370(8) Uani 1 1 d . . .
O6 O 0.49039(18) 0.32576(16) 0.26426(11) 0.0188(6) Uani 1 1 d . . .
O7 O 0.5200(2) 0.39341(18) 0.34420(13) 0.0304(7) Uani 1 1 d . . .
O8 O 0.5414(3) 0.4604(2) 0.26556(15) 0.0368(8) Uani 1 1 d . . .
O9 O 0.6455(2) 0.45263(19) 0.18822(15) 0.0348(8) Uani 1 1 d . . .
O10 O 0.59863(19) 0.21344(17) 0.14759(11) 0.0223(6) Uani 1 1 d . . .
O11 O 0.4595(2) 0.2879(2) 0.17088(13) 0.0293(7) Uani 1 1 d . . .
O12 O 0.5934(2) 0.32756(17) 0.17652(12) 0.0232(6) Uani 1 1 d . . .
O13 O 0.4732(2) 0.19375(17) 0.35116(12) 0.0233(6) Uani 1 1 d . . .
O14 O 0.4156(2) 0.20341(18) 0.26421(13) 0.0258(7) Uani 1 1 d . . .
O15 O 0.50989(18) 0.07756(17) 0.31966(12) 0.0224(6) Uani 1 1 d . . .
O16 O 0.4809(2) 0.1039(2) 0.21551(16) 0.0398(9) Uani 1 1 d . . .
O17 O 0.57662(18) -0.05686(17) 0.27552(12) 0.0212(6) Uani 1 1 d . . .
O18 O 0.71165(19) -0.16164(18) 0.31169(12) 0.0216(6) Uani 1 1 d . . .
O19 O 0.68324(18) -0.10069(16) 0.21619(11) 0.0189(6) Uani 1 1 d . . .
O20 O 0.86045(18) -0.13947(16) 0.25144(11) 0.0191(6) Uani 1 1 d . . .
O21 O 0.8469(2) -0.29292(19) 0.30677(14) 0.0326(8) Uani 1 1 d . . .
O22 O 0.7900(2) -0.25049(19) 0.22631(14) 0.0310(7) Uani 1 1 d . . .
O23 O 0.7286(2) -0.1492(2) 0.13150(13) 0.0336(8) Uani 1 1 d . . .
O24 O 0.8995(2) -0.1856(2) 0.16087(14) 0.0334(8) Uani 1 1 d . . .
O25 O 0.9939(2) -0.1313(2) 0.18126(13) 0.0291(7) Uani 1 1 d . . .
O26 O 0.7675(2) 0.10676(18) 0.14023(11) 0.0238(6) Uani 1 1 d . . .
O27 O 0.89265(19) 0.00716(17) 0.19355(11) 0.0210(6) Uani 1 1 d . . .
O28 O 0.7901(2) -0.03380(18) 0.14808(12) 0.0247(6) Uani 1 1 d . . .
O29 O 0.64651(19) 0.05426(17) 0.20528(11) 0.0214(6) Uani 1 1 d . . .
O30 O 0.7438(2) 0.23573(18) 0.18087(13) 0.0266(7) Uani 1 1 d . . .
O31 O 0.66013(19) 0.09267(17) 0.37674(11) 0.0209(6) Uani 1 1 d . . .
O32 O 0.83806(18) 0.01783(17) 0.35300(12) 0.0207(6) Uani 1 1 d . . .
O33 O 0.93438(19) -0.04867(19) 0.29810(12) 0.0248(6) Uani 1 1 d . . .
O34 O 0.83203(19) -0.11314(17) 0.35199(11) 0.0201(6) Uani 1 1 d . . .
O35 O 0.8242(3) -0.2630(2) 0.39816(15) 0.0414(9) Uani 1 1 d . . .
O36 O 1.0423(2) -0.18393(19) 0.28396(14) 0.0309(7) Uani 1 1 d . . .
O37 O 1.0553(2) -0.03774(19) 0.22370(14) 0.0300(7) Uani 1 1 d . . .
O38 O 0.75611(18) 0.18426(16) 0.31729(12) 0.0206(6) Uani 1 1 d . . .
O39 O 0.61922(18) 0.24523(16) 0.34902(11) 0.0192(6) Uani 1 1 d . . .
O40 O 0.67160(19) 0.31870(17) 0.26697(11) 0.0211(6) Uani 1 1 d . . .
O41 O 0.4982(2) 0.2674(2) 0.41960(13) 0.0305(7) Uani 1 1 d . . .
O42 O 0.63146(18) 0.14599(16) 0.25881(11) 0.0175(6) Uani 1 1 d . . .
O43 O 0.78747(18) 0.09373(17) 0.24788(11) 0.0200(6) Uani 1 1 d . . .
O44 O 0.9645(2) -0.23958(19) 0.34344(13) 0.0293(7) Uani 1 1 d . . .
O45 O 0.68335(18) 0.00587(16) 0.31672(11) 0.0183(6) Uani 1 1 d . . .
O1W O 0.7976(3) 0.3963(3) 0.15436(17) 0.0526(11) Uani 1 1 d . . .
O2W O 0.2981(4) 0.1918(4) 0.1455(3) 0.0864(19) Uani 1 1 d . . .
P1 P 0.69703(6) 0.26017(6) 0.31978(4) 0.0171(2) Uani 1 1 d . . .
P2 P 0.64407(7) -0.12470(6) 0.26764(4) 0.0177(2) Uani 1 1 d . . .
P3 P 0.44276(7) 0.15140(6) 0.31930(5) 0.0204(2) Uani 1 1 d . . .
P4 P 0.54410(7) 0.29200(6) 0.14807(4) 0.0224(2) Uani 1 1 d . . .
P5 P 0.83211(7) 0.02974(6) 0.14627(4) 0.0204(2) Uani 1 1 d . . .
P6 P 0.88890(7) -0.05914(6) 0.34770(4) 0.0180(2) Uani 1 1 d . . .
O3W O 0.3220(9) 0.0915(8) 0.0438(5) 0.193(5) Uiso 1 1 d . . .
O4W O 0.7818(9) 0.8230(8) 0.0429(6) 0.202(5) Uiso 1 1 d . . .
N5 N 0.1137(7) 0.3951(12) 0.1758(5) 0.189(8) Uani 1 1 d . . .
C105 C 0.4241(9) -0.0614(7) 0.4983(5) 0.037(5) Uani 0.52(4) 1 d P . .
C126 C 0.3296(8) 0.0808(9) 0.4380(5) 0.070(5) Uani 0.66(3) 1 d P . .
H126 H 0.2920 0.1326 0.4319 0.084 Uiso 0.63(16) 1 calc PR . .
C127 C 0.3334(9) 0.0240(11) 0.4846(5) 0.075(6) Uani 0.63(3) 1 d P . .
C128 C 0.3721(13) -0.0543(10) 0.4877(5) 0.072(7) Uani 0.67(4) 1 d P . .
C129 C 0.0572(10) 0.430(2) 0.1507(9) 0.32(2) Uani 1 1 d . . .
C130 C -0.0136(19) 0.4920(18) 0.1303(10) 0.33(2) Uani 1 1 d . . .
H13A H -0.0197 0.5278 0.1493 0.498 Uiso 1 1 calc R . .
H13B H -0.0635 0.4737 0.1327 0.498 Uiso 1 1 calc R . .
H13C H -0.0065 0.5172 0.0950 0.498 Uiso 1 1 calc R . .
O5W O 0.9130(13) 0.5778(12) 0.4388(8) 0.277(9) Uiso 1 1 d . . .
O6W O 0.4811(15) 0.3900(14) 0.4708(9) 0.329(11) Uiso 1 1 d . . .

loop_
_atom_site_aniso_label
_atom_site_aniso_U_11
_atom_site_aniso_U_22
_atom_site_aniso_U_33
_atom_site_aniso_U_23
_atom_site_aniso_U_13
_atom_site_aniso_U_12
C1 0.0189(19) 0.0148(18) 0.024(2) -0.0084(16) -0.0003(16) -0.0031(15)
C2 0.026(2) 0.022(2) 0.026(2) -0.0126(17) 0.0037(17) -0.0110(17)
C3 0.032(2) 0.026(2) 0.030(2) -0.0166(19) 0.0101(19) -0.0177(19)
C4 0.024(2) 0.033(2) 0.028(2) -0.0096(19) -0.0008(18) -0.0105(19)
C5 0.024(2) 0.0189(19) 0.021(2) -0.0081(16) -0.0012(16) -0.0053(16)
C6 0.020(2) 0.030(2) 0.023(2) -0.0091(18) -0.0012(16) -0.0074(17)
C7 0.0145(19) 0.026(2) 0.052(3) -0.023(2) 0.0127(19) -0.0065(17)
C8 0.032(2) 0.032(2) 0.021(2) -0.0075(19) 0.0088(18) -0.008(2)
C9 0.028(2) 0.027(2) 0.021(2) -0.0078(17) 0.0095(17) -0.0064(18)
C10 0.031(2) 0.017(2) 0.036(3) -0.0112(19) -0.0017(19) -0.0053(18)
C11 0.025(2) 0.031(3) 0.045(3) -0.017(2) 0.000(2) -0.010(2)
C12 0.020(2) 0.026(2) 0.029(2) -0.0076(18) -0.0103(17) 0.0007(17)
C13 0.032(3) 0.025(2) 0.029(2) -0.0063(19) -0.0020(19) 0.0062(19)
C14 0.022(2) 0.020(2) 0.034(2) -0.0120(19) -0.0028(18) 0.0011(17)
C15 0.026(2) 0.037(3) 0.030(2) -0.009(2) 0.0003(19) -0.011(2)
C16 0.024(2) 0.025(2) 0.025(2) -0.0057(17) -0.0007(17) -0.0114(17)
C17 0.019(2) 0.035(3) 0.050(3) -0.017(2) 0.007(2) -0.0144(19)
C18 0.038(3) 0.040(3) 0.031(3) -0.017(2) 0.004(2) -0.019(2)
C19 0.023(2) 0.028(2) 0.031(2) -0.0155(19) 0.0085(18) -0.0041(18)
C20 0.034(3) 0.022(2) 0.034(3) -0.0108(19) 0.006(2) -0.0115(19)
C21 0.024(2) 0.024(2) 0.039(3) -0.014(2) 0.0037(19) -0.0071(18)
C22 0.045(3) 0.035(3) 0.028(3) -0.002(2) 0.005(2) -0.007(2)
C23 0.031(3) 0.026(2) 0.051(3) -0.018(2) -0.003(2) -0.005(2)
C24 0.031(2) 0.029(2) 0.032(3) -0.004(2) -0.007(2) -0.010(2)
C25 0.018(2) 0.021(2) 0.036(2) -0.0085(18) 0.0027(18) -0.0015(16)
C26 0.041(3) 0.048(3) 0.058(4) -0.026(3) 0.017(3) -0.027(3)
C27 0.020(2) 0.018(2) 0.033(2) -0.0102(18) -0.0010(17) -0.0007(16)
C28 0.042(3) 0.020(2) 0.039(3) -0.004(2) -0.025(2) -0.004(2)
C29 0.050(3) 0.017(2) 0.027(2) 0.0003(18) -0.016(2) -0.001(2)
C30 0.213(12) 0.027(3) 0.072(5) -0.011(3) -0.084(7) -0.012(5)
C31 0.028(2) 0.039(3) 0.047(3) -0.029(2) 0.015(2) -0.003(2)
C32 0.074(5) 0.068(4) 0.033(3) -0.026(3) 0.000(3) -0.036(4)
C33 0.060(4) 0.034(3) 0.029(3) -0.008(2) 0.010(2) -0.019(3)
C34 0.027(3) 0.027(2) 0.052(3) -0.013(2) -0.009(2) 0.007(2)
C35 0.032(2) 0.035(3) 0.026(2) -0.010(2) 0.0100(19) -0.013(2)
C36 0.019(2) 0.032(3) 0.068(4) -0.024(3) 0.009(2) -0.001(2)
C37 0.124(8) 0.042(4) 0.041(4) 0.003(3) -0.002(4) -0.046(5)
C38 0.073(4) 0.028(3) 0.019(2) -0.0004(19) -0.009(2) -0.017(3)
C39 0.042(3) 0.039(3) 0.029(3) -0.012(2) -0.002(2) -0.002(2)
C40 0.069(4) 0.041(3) 0.026(3) -0.007(2) 0.008(3) -0.029(3)
C41 0.033(3) 0.055(4) 0.052(3) -0.026(3) 0.017(3) -0.016(3)
C42 0.038(3) 0.040(3) 0.032(3) 0.005(2) -0.012(2) -0.013(2)
C43 0.026(3) 0.046(3) 0.061(4) -0.011(3) 0.004(2) -0.016(2)
C44 0.037(3) 0.021(2) 0.059(4) 0.004(2) -0.013(3) 0.004(2)
C45 0.028(3) 0.032(3) 0.050(3) -0.008(2) -0.004(2) -0.008(2)
C46 0.032(3) 0.038(3) 0.042(3) -0.020(2) 0.022(2) -0.019(2)
C47 0.052(3) 0.034(3) 0.036(3) -0.006(2) -0.016(2) -0.018(2)
C48 0.039(3) 0.028(3) 0.048(3) -0.008(2) -0.018(2) -0.010(2)
C49 0.071(4) 0.033(3) 0.026(3) 0.001(2) -0.018(3) -0.019(3)
C50 0.045(3) 0.038(3) 0.078(5) -0.032(3) 0.020(3) -0.009(3)
C51 0.033(3) 0.054(4) 0.051(3) -0.025(3) 0.016(2) -0.012(3)
C52 0.033(3) 0.044(3) 0.034(3) -0.002(2) 0.000(2) 0.014(2)
C53 0.044(3) 0.039(3) 0.053(4) -0.018(3) 0.007(3) -0.020(3)
C54 0.043(3) 0.042(3) 0.032(3) -0.016(2) 0.007(2) -0.010(2)
C55 0.064(4) 0.040(3) 0.065(4) 0.007(3) -0.038(4) -0.020(3)
C56 0.029(3) 0.051(3) 0.047(3) -0.020(3) 0.004(2) -0.015(2)
C57 0.048(3) 0.043(3) 0.047(3) -0.023(3) 0.021(3) -0.022(3)
C58 0.064(4) 0.028(3) 0.048(3) -0.010(2) -0.022(3) -0.013(3)
C59 0.046(3) 0.069(4) 0.026(3) -0.004(3) 0.000(2) -0.007(3)
C60 0.095(5) 0.031(3) 0.034(3) 0.003(2) -0.014(3) -0.026(3)
C61 0.056(4) 0.065(4) 0.044(3) -0.027(3) 0.021(3) -0.003(3)
C62 0.041(3) 0.038(3) 0.098(6) -0.036(4) -0.007(3) 0.000(3)
C63 0.027(3) 0.075(5) 0.080(5) -0.052(4) 0.021(3) -0.008(3)
C64 0.052(3) 0.030(3) 0.040(3) -0.010(2) 0.013(2) -0.022(2)
C65 0.032(3) 0.054(4) 0.064(4) 0.016(3) -0.021(3) -0.025(3)
C66 0.041(4) 0.049(4) 0.098(6) -0.029(4) -0.032(4) 0.011(3)
C67 0.053(4) 0.093(6) 0.095(6) -0.064(5) 0.049(4) -0.042(4)
C68 0.160(12) 0.077(7) 0.042(5) 0.007(5) -0.039(7) -0.080(8)
C69 0.037(5) 0.069(8) 0.043(6) -0.027(5) 0.006(4) -0.020(5)
C70 0.047(3) 0.069(4) 0.036(3) -0.024(3) 0.003(3) -0.017(3)
C71 0.059(4) 0.044(3) 0.035(3) 0.002(3) 0.002(3) -0.005(3)
C72 0.046(5) 0.050(5) 0.042(5) -0.018(4) 0.011(4) -0.022(4)
C73 0.056(3) 0.020(2) 0.040(3) -0.008(2) -0.003(2) -0.009(2)
C74 0.120(8) 0.145(9) 0.043(4) -0.055(5) 0.023(4) -0.087(7)
C75 0.024(3) 0.055(4) 0.066(4) 0.016(3) 0.010(3) 0.001(3)
C76 0.091(6) 0.038(3) 0.081(5) -0.036(4) -0.033(4) 0.007(4)
C77 0.041(5) 0.057(6) 0.050(5) -0.016(5) 0.009(4) -0.019(4)
C78 0.037(3) 0.078(5) 0.077(5) -0.034(4) 0.026(3) -0.025(3)
C79 0.043(3) 0.042(3) 0.080(5) -0.035(3) 0.022(3) -0.005(3)
C80 0.055(4) 0.063(4) 0.024(3) 0.001(3) -0.001(2) -0.016(3)
C81 0.059(4) 0.065(4) 0.031(3) -0.019(3) 0.003(3) -0.007(3)
C82 0.051(4) 0.044(4) 0.075(5) -0.027(3) -0.004(3) 0.021(3)
C83 0.092(6) 0.079(5) 0.043(4) -0.003(4) -0.031(4) -0.044(5)
C84 0.083(6) 0.037(4) 0.101(6) -0.028(4) 0.027(5) -0.030(4)
C85 0.117(7) 0.077(6) 0.035(3) -0.004(3) 0.013(4) -0.067(6)
C86 0.104(7) 0.079(5) 0.063(5) -0.045(4) 0.054(5) -0.063(5)
C87 0.056(5) 0.114(8) 0.074(6) -0.028(5) 0.000(4) -0.023(5)
C88 0.113(7) 0.056(4) 0.039(3) -0.016(3) 0.029(4) -0.044(5)
C89 0.145(11) 0.144(11) 0.092(8) -0.053(8) -0.037(7) 0.115(9)
C90 0.057(4) 0.085(6) 0.080(5) -0.035(4) 0.022(4) -0.048(4)
C91 0.059(4) 0.048(4) 0.067(5) 0.011(3) -0.003(4) 0.017(3)
C92 0.041(4) 0.131(8) 0.112(7) -0.086(7) 0.010(4) 0.014(5)
C93 0.073(5) 0.057(4) 0.060(4) -0.023(3) 0.008(4) -0.038(4)
C94 0.094(6) 0.068(5) 0.038(3) -0.021(3) 0.025(4) -0.049(4)
C95 0.149(9) 0.099(7) 0.034(4) -0.021(4) -0.016(5) -0.075(7)
C96 0.044(10) 0.045(8) 0.034(8) -0.021(7) -0.010(7) 0.016(8)
C97 0.214(14) 0.036(4) 0.187(13) -0.002(6) -0.172(12) 0.017(6)
C98 0.029(3) 0.076(5) 0.060(4) 0.003(4) -0.005(3) -0.025(3)
C99 0.068(5) 0.067(5) 0.064(4) -0.037(4) 0.025(4) -0.043(4)
C100 0.100(6) 0.037(3) 0.071(5) -0.013(3) -0.041(5) -0.022(4)
C101 0.104(7) 0.077(6) 0.078(6) 0.000(5) -0.049(5) -0.045(5)
C102 0.160(13) 0.108(9) 0.074(7) -0.006(6) -0.015(8) -0.039(9)
C103 0.052(8) 0.133(14) 0.056(8) -0.064(9) 0.027(6) -0.044(8)
C104 0.074(5) 0.082(5) 0.054(4) -0.012(4) -0.005(4) -0.056(5)
C106 0.082(10) 0.051(7) 0.049(7) -0.015(5) 0.022(6) -0.025(6)
C107 0.136(11) 0.066(6) 0.092(8) -0.010(5) -0.041(7) -0.015(6)
C108 0.097(8) 0.127(9) 0.064(6) -0.046(6) 0.031(6) -0.057(7)
C109 0.152(10) 0.173(11) 0.059(5) -0.073(7) 0.032(6) -0.112(10)
C110 0.077(5) 0.052(4) 0.067(5) -0.012(4) -0.035(4) -0.014(4)
C111 0.022(3) 0.042(3) 0.089(5) -0.030(3) 0.002(3) -0.007(2)
C112 0.034(3) 0.044(4) 0.130(7) -0.046(4) 0.010(4) -0.007(3)
C113 0.078(5) 0.055(4) 0.036(3) -0.019(3) 0.026(3) -0.035(4)
C114 0.247(15) 0.061(5) 0.036(4) -0.015(4) 0.047(6) -0.061(7)
C115 0.044(5) 0.291(19) 0.093(7) -0.119(10) -0.004(5) -0.003(7)
O7W 0.40(2) 0.051(4) 0.137(8) 0.001(5) -0.118(11) -0.010(7)
C117 0.079(6) 0.096(7) 0.064(5) -0.024(5) 0.006(5) -0.024(5)
C118 0.000(19) 0.000(18) 0.015(16) -0.003(12) 0.018(13) 0.018(11)
O8W 0.172(16) 0.71(5) 0.203(17) -0.12(2) -0.098(14) 0.04(2)
C121 0.091(8) 0.096(8) 0.40(3) -0.140(12) 0.169(12) -0.064(7)
C122 0.068(8) 0.206(18) 0.65(5) 0.34(3) 0.084(17) 0.043(10)
C123 0.50(4) 0.084(9) 0.31(2) -0.133(13) -0.32(3) 0.178(16)
C124 0.044(9) 0.025(7) 0.025(7) -0.001(5) 0.022(6) 0.002(5)
Fe1 0.0142(3) 0.0132(3) 0.0192(3) -0.0057(2) 0.0007(2) -0.0021(2)
Fe2 0.0140(3) 0.0162(3) 0.0214(3) -0.0078(2) 0.0014(2) -0.0029(2)
Fe3 0.0183(3) 0.0150(3) 0.0216(3) -0.0071(2) 0.0009(2) -0.0031(2)
Fe4 0.0187(3) 0.0161(3) 0.0176(3) -0.0038(2) 0.0023(2) -0.0012(2)
Fe5 0.0168(3) 0.0231(3) 0.0228(3) -0.0124(2) 0.0032(2) -0.0034(2)
Fe6 0.0143(3) 0.0177(3) 0.0243(3) -0.0088(2) 0.0021(2) -0.0017(2)
Fe7 0.0165(3) 0.0147(3) 0.0230(3) -0.0063(2) 0.0014(2) -0.0018(2)
Fe8 0.0214(3) 0.0138(3) 0.0230(3) -0.0042(2) 0.0006(2) -0.0004(2)
Fe9 0.0176(3) 0.0186(3) 0.0276(3) -0.0071(2) -0.0040(2) 0.0010(2)
N1 0.030(3) 0.057(4) 0.141(7) -0.051(4) 0.004(3) -0.006(3)
N2 0.085(5) 0.073(4) 0.049(3) -0.021(3) 0.024(3) -0.038(4)
N3 0.105(7) 0.085(6) 0.084(6) -0.030(5) 0.030(5) -0.017(5)
N4 0.038(3) 0.036(3) 0.050(3) -0.012(2) -0.005(2) -0.010(2)
O1 0.0311(18) 0.0219(17) 0.040(2) -0.0027(15) -0.0101(15) 0.0031(14)
O2 0.0276(18) 0.0248(17) 0.043(2) 0.0046(15) -0.0006(15) 0.0038(14)
O3 0.0216(17) 0.041(2) 0.040(2) -0.0199(17) 0.0040(14) 0.0018(15)
O4 0.0186(16) 0.042(2) 0.043(2) -0.0189(17) 0.0031(14) -0.0053(14)
O5 0.0231(17) 0.041(2) 0.046(2) -0.0178(17) -0.0107(15) -0.0019(15)
O6 0.0182(14) 0.0137(13) 0.0207(14) -0.0025(11) -0.0006(11) -0.0015(11)
O7 0.041(2) 0.0192(16) 0.0314(18) -0.0090(13) -0.0019(15) -0.0072(14)
O8 0.051(2) 0.0247(17) 0.043(2) -0.0184(16) 0.0187(18) -0.0158(16)
O9 0.0358(19) 0.0218(16) 0.043(2) -0.0057(15) 0.0094(16) -0.0067(14)
O10 0.0226(15) 0.0202(15) 0.0196(14) -0.0057(12) -0.0004(12) 0.0015(12)
O11 0.0205(16) 0.0329(18) 0.0342(18) -0.0169(15) -0.0036(13) 0.0013(13)
O12 0.0248(15) 0.0202(15) 0.0210(15) -0.0059(12) -0.0022(12) -0.0007(12)
O13 0.0238(15) 0.0190(15) 0.0286(16) -0.0072(12) 0.0038(12) -0.0089(12)
O14 0.0227(15) 0.0193(15) 0.0346(18) -0.0078(13) -0.0040(13) -0.0045(12)
O15 0.0164(14) 0.0181(14) 0.0314(16) -0.0086(12) 0.0076(12) -0.0020(11)
O16 0.0287(18) 0.041(2) 0.050(2) -0.0286(18) -0.0168(16) 0.0085(15)
O17 0.0173(14) 0.0195(14) 0.0312(16) -0.0133(12) 0.0059(12) -0.0066(11)
O18 0.0181(14) 0.0271(16) 0.0226(15) -0.0113(12) 0.0028(11) -0.0069(12)
O19 0.0161(13) 0.0186(14) 0.0226(15) -0.0080(11) 0.0031(11) -0.0039(11)
O20 0.0176(14) 0.0177(14) 0.0219(14) -0.0082(11) 0.0013(11) -0.0024(11)
O21 0.046(2) 0.0191(16) 0.0340(19) -0.0108(14) 0.0020(16) -0.0081(15)
O22 0.0295(17) 0.0232(16) 0.041(2) -0.0131(15) -0.0012(15) -0.0046(13)
O23 0.0350(19) 0.045(2) 0.0291(18) -0.0195(16) 0.0007(14) -0.0141(16)
O24 0.0229(17) 0.043(2) 0.042(2) -0.0274(17) 0.0088(14) -0.0053(15)
O25 0.0258(16) 0.0309(17) 0.0360(18) -0.0186(15) 0.0129(14) -0.0080(14)
O26 0.0250(16) 0.0223(15) 0.0178(14) -0.0035(12) 0.0045(12) 0.0005(12)
O27 0.0204(14) 0.0189(14) 0.0228(15) -0.0082(12) 0.0038(12) -0.0020(11)
O28 0.0260(16) 0.0278(16) 0.0203(15) -0.0064(13) 0.0024(12) -0.0085(13)
O29 0.0232(15) 0.0192(14) 0.0216(15) -0.0076(12) 0.0032(12) -0.0038(12)
O30 0.0240(16) 0.0192(15) 0.0340(18) -0.0056(13) 0.0018(13) -0.0047(12)
O31 0.0248(15) 0.0172(14) 0.0191(14) -0.0056(11) 0.0030(12) -0.0029(12)
O32 0.0167(14) 0.0172(14) 0.0282(16) -0.0104(12) -0.0035(12) -0.0002(11)
O33 0.0201(15) 0.0292(17) 0.0295(17) -0.0144(14) 0.0035(12) -0.0077(13)
O34 0.0211(14) 0.0187(14) 0.0214(14) -0.0081(12) -0.0014(11) -0.0048(11)
O35 0.042(2) 0.032(2) 0.038(2) 0.0002(16) 0.0048(17) -0.0033(16)
O36 0.0183(15) 0.0248(17) 0.043(2) -0.0059(15) -0.0017(14) 0.0005(13)
O37 0.0167(15) 0.0284(17) 0.047(2) -0.0163(15) 0.0058(14) -0.0048(13)
O38 0.0163(14) 0.0153(14) 0.0306(16) -0.0086(12) 0.0010(12) -0.0030(11)
O39 0.0163(13) 0.0160(13) 0.0228(15) -0.0040(11) -0.0004(11) -0.0025(11)
O40 0.0194(14) 0.0212(15) 0.0221(15) -0.0064(12) 0.0006(11) -0.0050(12)
O41 0.0329(18) 0.0317(18) 0.0257(17) -0.0092(14) 0.0048(14) -0.0062(14)
O42 0.0169(13) 0.0137(13) 0.0198(14) -0.0046(11) 0.0018(11) -0.0014(11)
O43 0.0164(14) 0.0193(14) 0.0233(15) -0.0070(12) 0.0023(11) -0.0030(11)
O44 0.0222(16) 0.0275(17) 0.0303(17) -0.0033(14) -0.0028(13) 0.0002(13)
O45 0.0157(13) 0.0152(13) 0.0243(15) -0.0077(11) 0.0015(11) -0.0027(11)
O1W 0.055(3) 0.042(2) 0.050(3) -0.007(2) 0.016(2) -0.006(2)
O2W 0.079(4) 0.083(4) 0.093(5) -0.010(4) -0.014(3) -0.035(3)
P1 0.0157(5) 0.0138(5) 0.0212(5) -0.0056(4) -0.0007(4) -0.0025(4)
P2 0.0154(5) 0.0179(5) 0.0225(5) -0.0094(4) 0.0028(4) -0.0051(4)
P3 0.0144(5) 0.0159(5) 0.0317(6) -0.0090(4) 0.0037(4) -0.0037(4)
P4 0.0244(5) 0.0182(5) 0.0202(5) -0.0052(4) -0.0047(4) 0.0012(4)
P5 0.0201(5) 0.0210(5) 0.0183(5) -0.0061(4) 0.0050(4) -0.0027(4)
P6 0.0158(5) 0.0163(5) 0.0203(5) -0.0073(4) -0.0028(4) 0.0004(4)
N5 0.067(7) 0.38(2) 0.122(9) -0.121(13) 0.004(6) -0.016(10)
C105 0.026(8) 0.043(7) 0.045(7) -0.015(5) 0.007(5) -0.012(5)
C126 0.051(7) 0.092(11) 0.066(8) -0.037(7) 0.002(5) -0.001(6)
C127 0.059(8) 0.117(15) 0.047(7) -0.027(8) 0.013(6) -0.019(8)
C128 0.067(13) 0.107(13) 0.049(7) -0.007(7) -0.002(6) -0.055(9)
C129 0.054(9) 0.59(6) 0.18(2) 0.02(3) -0.024(11) -0.015(18)
C130 0.25(3) 0.37(4) 0.22(3) 0.10(3) -0.04(2) -0.04(3)

loop_
_atom_type_symbol
_atom_type_description
_atom_type_scat_dispersion_real
_atom_type_scat_dispersion_imag
_atom_type_scat_source
C C 0.0033 0.0016 'International Tables Vol C Tables 4.2.6.8 and 6.1.1.4'
H H 0.0000 0.0000 'International Tables Vol C Tables 4.2.6.8 and 6.1.1.4'
O O 0.0106 0.0060 'International Tables Vol C Tables 4.2.6.8 and 6.1.1.4'
P P 0.1023 0.0942 'International Tables Vol C Tables 4.2.6.8 and 6.1.1.4'
Fe Fe 0.3463 0.8444 'International Tables Vol C Tables 4.2.6.8 and 6.1.1.4'
N N 0.0061 0.0033 'International Tables Vol C Tables 4.2.6.8 and 6.1.1.4'

loop_
_geom_angle_atom_site_label_1
_geom_angle_atom_site_label_2
_geom_angle_atom_site_label_3
_geom_angle
_geom_angle_site_symmetry_1
_geom_angle_site_symmetry_3
_geom_angle_publ_flag
C16 C1 C3 115.6(4) . . ?
C16 C1 P2 111.3(3) . . ?
C3 C1 P2 111.2(3) . . ?
C20 C2 C15 118.6(4) . . ?
C20 C2 C5 118.9(4) . . ?
C15 C2 C5 122.5(4) . . ?
C41 C3 C33 118.0(5) . . ?
C41 C3 C1 122.9(5) . . ?
C33 C3 C1 119.1(5) . . ?
C12 C4 C47 120.3(5) . . ?
C6 C5 C2 115.4(4) . . ?
C6 C5 P1 112.6(3) . . ?
C2 C5 P1 111.0(3) . . ?
C39 C6 C24 118.3(5) . . ?
C39 C6 C5 118.7(4) . . ?
C24 C6 C5 123.0(4) . . ?
C46 C7 C17 115.4(4) . . ?
C46 C7 P3 114.2(3) . . ?
C17 C7 P3 108.9(3) . . ?
C54 C8 C22 118.4(5) . . ?
C54 C8 C9 120.0(5) . . ?
C22 C8 C9 121.5(5) . . ?
C35 C9 C8 114.0(4) . . ?
C35 C9 P5 112.8(3) . . ?
C8 C9 P5 110.3(3) . . ?
C50 C10 C27 108.2(4) . . ?
C50 C10 C58 110.6(5) . . ?
C27 C10 C58 107.9(4) . . ?
C50 C10 C73 110.3(5) . . ?
C27 C10 C73 110.8(4) . . ?
C58 C10 C73 109.1(4) . . ?
N4 C11 C45 179.4(6) . . ?
C4 C12 C52 118.6(5) . . ?
C4 C12 C28 122.4(5) . . ?
C52 C12 C28 119.0(5) . . ?
O1 C13 O2 124.9(4) . . ?
O1 C13 C44 118.1(5) . . ?
O2 C13 C44 117.0(5) . . ?
O36 C14 O44 125.1(4) . . ?
O36 C14 C34 116.6(4) . . ?
O44 C14 C34 118.3(4) . . ?
C56 C15 C2 120.3(5) . . ?
C48 C16 C18 119.1(5) . . ?
C48 C16 C1 122.6(4) . . ?
C18 C16 C1 118.3(4) . . ?
C43 C17 C53 118.6(5) . . ?
C43 C17 C7 119.1(5) . . ?
C53 C17 C7 122.3(5) . . ?
C16 C18 C32 120.0(6) . . ?
O25 C19 O24 124.4(4) . . ?
O25 C19 C31 118.9(4) . . ?
O24 C19 C31 116.7(4) . . ?
C2 C20 C64 120.6(5) . . ?
O21 C21 O22 124.8(4) . . ?
O21 C21 C23 116.0(4) . . ?
O22 C21 C23 119.1(4) . . ?
C71 C22 C8 120.5(6) . . ?
C62 C23 C76 111.5(6) . . ?
C62 C23 C21 108.4(4) . . ?
C76 C23 C21 111.1(5) . . ?
C62 C23 C84 109.1(6) . . ?
C76 C23 C84 109.4(6) . . ?
C21 C23 C84 107.3(5) . . ?
C42 C24 C6 120.4(5) . . ?
O3 C25 O4 125.2(4) . . ?
O3 C25 C36 117.1(4) . . ?
O4 C25 C36 117.6(4) . . ?
C56 C26 C64 119.7(5) . . ?
O8 C27 O7 124.3(4) . . ?
O8 C27 C10 117.1(4) . . ?
O7 C27 C10 118.6(4) . . ?
C68 C28 C12 115.3(5) . . ?
C68 C28 C118 22.9(12) . . ?
C12 C28 C118 111.1(19) . . ?
C68 C28 P6 117.5(7) . . ?
C12 C28 P6 110.8(3) . . ?
C118 C28 P6 101.4(14) . . ?
C38 C29 C49 116.3(5) . . ?
C38 C29 P4 110.6(3) . . ?
C49 C29 P4 111.1(4) . . ?
C46 C30 C100 125.4(7) . . ?
C79 C31 C63 111.2(5) . . ?
C79 C31 C19 108.7(4) . . ?
C63 C31 C19 109.9(4) . . ?
C79 C31 C61 110.0(5) . . ?
C63 C31 C61 109.9(5) . . ?
C19 C31 C61 107.0(4) . . ?
C83 C32 C18 120.2(6) . . ?
C3 C33 C88 120.0(7) . . ?
C91 C34 C14 112.4(5) . . ?
C91 C34 C82 110.8(6) . . ?
C14 C34 C82 106.2(5) . . ?
C91 C34 C66 111.9(6) . . ?
C14 C34 C66 108.0(4) . . ?
C82 C34 C66 107.2(6) . . ?
C57 C35 C51 118.3(5) . . ?
C57 C35 C9 123.3(5) . . ?
C51 C35 C9 118.3(5) . . ?
C121 C36 C92 111.2(9) . . ?
C121 C36 C89 111.6(11) . . ?
C92 C36 C89 106.9(7) . . ?
C121 C36 C25 106.7(5) . . ?
C92 C36 C25 111.9(5) . . ?
C89 C36 C25 108.6(6) . . ?
C85 C37 C60 120.2(7) . . ?
C40 C38 C60 118.2(6) . . ?
C40 C38 C29 123.0(5) . . ?
C60 C38 C29 118.9(6) . . ?
C6 C39 C81 121.1(5) . . ?
C38 C40 C94 121.1(6) . . ?
C3 C41 C67 121.0(7) . . ?
C80 C42 C24 119.7(5) . . ?
C17 C43 C98 120.2(6) . . ?
C123 C44 C122 95(2) . . ?
C123 C44 C97 117.7(12) . . ?
C122 C44 C97 110.9(16) . . ?
C123 C44 C13 109.5(7) . . ?
C122 C44 C13 109.8(7) . . ?
C97 C44 C13 112.8(6) . . ?
C30 C46 C126 109.5(9) . . ?
C30 C46 C7 127.1(6) . . ?
C126 C46 C7 112.1(7) . . ?
C30 C46 C72 110.4(6) . . ?
C126 C46 C72 59.0(6) . . ?
C7 C46 C72 118.5(5) . . ?
C65 C47 C4 120.0(6) . . ?
C55 C48 C16 120.0(6) . . ?
C74 C49 C110 118.3(6) . . ?
C74 C49 C29 123.8(7) . . ?
C110 C49 C29 117.9(6) . . ?
C78 C51 C35 120.2(6) . . ?
C75 C52 C12 121.3(6) . . ?
C93 C53 C17 120.7(6) . . ?
C8 C54 C70 119.9(6) . . ?
C83 C55 C48 121.1(6) . . ?
C26 C56 C15 120.6(6) . . ?
C99 C57 C35 120.3(6) . . ?
C70 C59 C71 119.6(6) . . ?
C37 C60 C38 121.0(8) . . ?
C26 C64 C20 120.2(5) . . ?
C47 C65 C75 119.6(6) . . ?
C86 C67 C41 120.4(7) . . ?
C118 C68 C96 39(5) . . ?
C118 C68 C124 100(5) . . ?
C96 C68 C124 66.8(12) . . ?
C118 C68 C28 101(4) . . ?
C96 C68 C28 130.7(14) . . ?
C124 C68 C28 158.7(18) . . ?
C118 C68 C107 144(4) . . ?
C96 C68 C107 120.3(12) . . ?
C124 C68 C107 53.7(10) . . ?
C28 C68 C107 108.3(14) . . ?
C118 C68 C87 5(5) . . ?
C96 C68 C87 34.3(13) . . ?
C124 C68 C87 94.4(12) . . ?
C28 C68 C87 106.5(9) . . ?
C107 C68 C87 140.4(9) . . ?
C106 C69 C87 120.9(10) . . ?
C106 C69 C103 35.0(7) . . ?
C87 C69 C103 86.5(8) . . ?
C106 C69 C96 82.5(10) . . ?
C87 C69 C96 39.3(9) . . ?
C103 C69 C96 47.5(9) . . ?
C59 C70 C54 120.4(6) . . ?
C59 C71 C22 121.2(6) . . ?
C77 C72 C126 102.2(9) . . ?
C77 C72 C46 122.5(8) . . ?
C126 C72 C46 55.0(6) . . ?
C49 C74 C109 122.5(9) . . ?
C52 C75 C65 120.2(6) . . ?
C72 C77 C105 120.7(10) . . ?
C72 C77 C127 78.3(8) . . ?
C105 C77 C127 69.9(9) . . ?
C72 C77 C77 113.2(9) . 2_656 ?
C105 C77 C77 108.7(11) . 2_656 ?
C127 C77 C77 165.4(10) . 2_656 ?
C72 C77 C128 101.8(8) . . ?
C105 C77 C128 25.3(7) . . ?
C127 C77 C128 46.0(8) . . ?
C77 C77 C128 134.0(11) 2_656 . ?
C90 C78 C51 121.2(6) . . ?
C81 C80 C42 120.3(5) . . ?
C80 C81 C39 120.1(6) . . ?
C55 C83 C32 119.6(6) . . ?
C37 C85 C94 120.7(8) . . ?
C67 C86 C88 118.9(6) . . ?
C118 C87 C96 34.8(18) . . ?
C118 C87 C69 123(2) . . ?
C96 C87 C69 93.2(18) . . ?
C118 C87 C68 3(2) . . ?
C96 C87 C68 32.3(17) . . ?
C69 C87 C68 120.2(8) . . ?
C86 C88 C33 121.7(7) . . ?
C78 C90 C99 119.3(6) . . ?
C53 C93 C104 120.9(7) . . ?
C85 C94 C40 118.9(8) . . ?
C109 C95 C101 120.0(7) . . ?
C118 C96 C68 34(2) . . ?
C118 C96 C87 79(3) . . ?
C68 C96 C87 113(3) . . ?
C118 C96 C124 88(3) . . ?
C68 C96 C124 59.3(12) . . ?
C87 C96 C124 144.6(15) . . ?
C118 C96 C103 142(3) . . ?
C68 C96 C103 121.2(11) . . ?
C87 C96 C103 110.1(18) . . ?
C124 C96 C103 62.3(12) . . ?
C118 C96 C69 121(3) . . ?
C68 C96 C69 147.7(16) . . ?
C87 C96 C69 47.5(10) . . ?
C124 C96 C69 118.1(15) . . ?
C103 C96 C69 63.2(12) . . ?
C104 C98 C43 120.3(7) . . ?
C90 C99 C57 120.6(6) . . ?
C128 C100 C30 119.4(11) . . ?
C128 C100 C105 36.3(9) . . ?
C30 C100 C105 122.9(7) . . ?
C95 C101 C110 119.9(9) . . ?
C107 C102 C108 114.1(12) . . ?
C107 C102 C124 53.0(8) . . ?
C108 C102 C124 61.4(9) . . ?
C106 C103 C108 106.4(15) . . ?
C106 C103 C124 149.9(15) . . ?
C108 C103 C124 69.9(10) . . ?
C106 C103 C96 117.2(17) . . ?
C108 C103 C96 120.8(13) . . ?
C124 C103 C96 52.1(10) . . ?
C106 C103 C69 48.0(10) . . ?
C108 C103 C69 139.0(11) . . ?
C124 C103 C69 114.7(11) . . ?
C96 C103 C69 69.2(9) . . ?
C93 C104 C98 119.3(6) . . ?
C103 C106 C69 97.0(14) . . ?
C103 C106 C108 38.1(10) . . ?
C69 C106 C108 125.6(10) . . ?
C124 C107 C102 67.5(12) . . ?
C124 C107 C68 49.7(9) . . ?
C102 C107 C68 116.2(14) . . ?
C103 C108 C102 126.3(11) . . ?
C103 C108 C124 65.9(10) . . ?
C102 C108 C124 60.4(8) . . ?
C103 C108 C106 35.5(8) . . ?
C102 C108 C106 151.8(11) . . ?
C124 C108 C106 96.8(10) . . ?
C95 C109 C74 120.8(10) . . ?
C49 C110 C101 118.4(9) . . ?
N1 C111 C112 178.4(10) . . ?
N2 C113 C114 177.5(10) . . ?
N3 C117 C115 171.1(13) . . ?
C68 C118 C96 107(7) . . ?
C68 C118 C87 172(7) . . ?
C96 C118 C87 66(3) . . ?
C68 C118 C124 54(3) . . ?
C96 C118 C124 61(3) . . ?
C87 C118 C124 118(4) . . ?
C68 C118 C28 56(4) . . ?
C96 C118 C28 144(5) . . ?
C87 C118 C28 132(3) . . ?
C124 C118 C28 109.7(16) . . ?
C68 C124 C96 53.9(18) . . ?
C68 C124 C107 76.6(12) . . ?
C96 C124 C107 130.3(19) . . ?
C68 C124 C103 119.2(16) . . ?
C96 C124 C103 65.6(18) . . ?
C107 C124 C103 161.1(14) . . ?
C68 C124 C108 158.0(15) . . ?
C96 C124 C108 108.9(17) . . ?
C107 C124 C108 117.5(13) . . ?
C103 C124 C108 44.3(8) . . ?
C68 C124 C102 134.6(16) . . ?
C96 C124 C102 163.0(14) . . ?
C107 C124 C102 59.5(10) . . ?
C103 C124 C102 102.5(11) . . ?
C108 C124 C102 58.2(9) . . ?
C68 C124 C118 26.3(18) . . ?
C96 C124 C118 30.5(14) . . ?
C107 C124 C118 100(2) . . ?
C103 C124 C118 94(2) . . ?
C108 C124 C118 132.5(17) . . ?
C102 C124 C118 150(3) . . ?
O32 Fe1 O38 98.80(12) . . ?
O32 Fe1 O43 93.55(13) . . ?
O38 Fe1 O43 95.62(13) . . ?
O32 Fe1 O45 92.91(12) . . ?
O38 Fe1 O45 162.08(12) . . ?
O43 Fe1 O45 97.15(12) . . ?
O32 Fe1 O31 96.98(13) . . ?
O38 Fe1 O31 85.74(12) . . ?
O43 Fe1 O31 169.05(12) . . ?
O45 Fe1 O31 79.37(12) . . ?
O32 Fe1 O42 164.79(12) . . ?
O38 Fe1 O42 93.68(12) . . ?
O43 Fe1 O42 76.52(12) . . ?
O45 Fe1 O42 77.20(11) . . ?
O31 Fe1 O42 92.57(11) . . ?
O17 Fe2 O45 91.70(12) . . ?
O17 Fe2 O29 93.75(13) . . ?
O45 Fe2 O29 97.27(13) . . ?
O17 Fe2 O15 104.22(13) . . ?
O45 Fe2 O15 92.09(13) . . ?
O29 Fe2 O15 159.48(13) . . ?
O17 Fe2 O16 96.22(14) . . ?
O45 Fe2 O16 172.08(14) . . ?
O29 Fe2 O16 82.20(15) . . ?
O15 Fe2 O16 86.02(14) . . ?
O17 Fe2 O42 163.87(12) . . ?
O45 Fe2 O42 77.10(11) . . ?
O29 Fe2 O42 76.48(12) . . ?
O15 Fe2 O42 87.96(12) . . ?
O16 Fe2 O42 95.13(14) . . ?
O20 Fe3 O34 99.33(13) . . ?
O20 Fe3 O18 98.72(13) . . ?
O34 Fe3 O18 88.75(12) . . ?
O20 Fe3 O21 95.58(14) . . ?
O34 Fe3 O21 164.39(14) . . ?
O18 Fe3 O21 93.53(14) . . ?
O20 Fe3 O44 93.32(13) . . ?
O34 Fe3 O44 90.09(13) . . ?
O18 Fe3 O44 167.94(13) . . ?
O21 Fe3 O44 84.46(15) . . ?
O20 Fe3 O35 173.99(14) . . ?
O34 Fe3 O35 83.47(14) . . ?
O18 Fe3 O35 86.62(14) . . ?
O21 Fe3 O35 81.27(15) . . ?
O44 Fe3 O35 81.32(14) . . ?
O26 Fe4 O29 92.49(13) . . ?
O26 Fe4 O10 100.80(13) . . ?
O29 Fe4 O10 93.16(13) . . ?
O26 Fe4 O43 95.67(13) . . ?
O29 Fe4 O43 98.15(13) . . ?
O10 Fe4 O43 159.57(13) . . ?
O26 Fe4 O30 93.06(14) . . ?
O29 Fe4 O30 174.37(13) . . ?
O10 Fe4 O30 84.92(13) . . ?
O43 Fe4 O30 82.19(13) . . ?
O26 Fe4 O42 165.47(12) . . ?
O29 Fe4 O42 77.45(12) . . ?
O10 Fe4 O42 90.31(12) . . ?
O43 Fe4 O42 75.73(12) . . ?
O30 Fe4 O42 97.25(12) . . ?
O20 Fe5 O28 98.87(13) . . ?
O20 Fe5 O19 96.03(12) . . ?
O28 Fe5 O19 89.66(13) . . ?
O20 Fe5 O24 93.92(14) . . ?
O28 Fe5 O24 93.01(15) . . ?
O19 Fe5 O24 169.18(13) . . ?
O20 Fe5 O22 93.11(13) . . ?
O28 Fe5 O22 167.98(14) . . ?
O19 Fe5 O22 89.99(13) . . ?
O24 Fe5 O22 85.22(15) . . ?
O20 Fe5 O23 174.73(14) . . ?
O28 Fe5 O23 86.22(14) . . ?
O19 Fe5 O23 85.31(13) . . ?
O24 Fe5 O23 84.40(14) . . ?
O22 Fe5 O23 81.78(15) . . ?
O20 Fe6 O27 97.89(13) . . ?
O20 Fe6 O33 97.94(13) . . ?
O27 Fe6 O33 89.54(13) . . ?
O20 Fe6 O36 97.72(13) . . ?
O27 Fe6 O36 164.03(14) . . ?
O33 Fe6 O36 91.60(15) . . ?
O20 Fe6 O25 93.61(13) . . ?
O27 Fe6 O25 90.18(13) . . ?
O33 Fe6 O25 168.37(14) . . ?
O36 Fe6 O25 85.52(15) . . ?
O20 Fe6 O37 175.52(13) . . ?
O27 Fe6 O37 79.27(13) . . ?
O33 Fe6 O37 85.55(13) . . ?
O36 Fe6 O37 84.94(14) . . ?
O25 Fe6 O37 82.97(13) . . ?
O6 Fe7 O39 96.77(12) . . ?
O6 Fe7 O13 97.50(13) . . ?
O39 Fe7 O13 89.98(13) . . ?
O6 Fe7 O3 94.59(14) . . ?
O39 Fe7 O3 167.44(14) . . ?
O13 Fe7 O3 93.83(15) . . ?
O6 Fe7 O7 96.47(13) . . ?
O39 Fe7 O7 89.18(13) . . ?
O13 Fe7 O7 166.01(14) . . ?
O3 Fe7 O7 84.23(15) . . ?
O6 Fe7 O41 177.21(13) . . ?
O39 Fe7 O41 85.58(13) . . ?
O13 Fe7 O41 83.97(13) . . ?
O3 Fe7 O41 82.93(14) . . ?
O7 Fe7 O41 82.04(14) . . ?
O6 Fe8 O40 97.25(12) . . ?
O6 Fe8 O12 95.81(13) . . ?
O40 Fe8 O12 88.63(13) . . ?
O6 Fe8 O8 94.53(14) . . ?
O40 Fe8 O8 96.10(15) . . ?
O12 Fe8 O8 168.00(14) . . ?
O6 Fe8 O2 96.25(14) . . ?
O40 Fe8 O2 166.36(14) . . ?
O12 Fe8 O2 88.14(15) . . ?
O8 Fe8 O2 84.69(17) . . ?
O6 Fe8 O9 176.70(14) . . ?
O40 Fe8 O9 83.38(14) . . ?
O12 Fe8 O9 87.43(14) . . ?
O8 Fe8 O9 82.18(15) . . ?
O2 Fe8 O9 83.24(15) . . ?
O6 Fe9 O11 98.09(13) . . ?
O6 Fe9 O14 94.95(12) . . ?
O11 Fe9 O14 88.43(15) . . ?
O6 Fe9 O1 94.42(14) . . ?
O11 Fe9 O1 93.98(15) . . ?
O14 Fe9 O1 169.90(14) . . ?
O6 Fe9 O4 96.33(14) . . ?
O11 Fe9 O4 165.56(14) . . ?
O14 Fe9 O4 89.58(15) . . ?
O1 Fe9 O4 85.65(16) . . ?
O6 Fe9 O5 177.40(14) . . ?
O11 Fe9 O5 83.51(15) . . ?
O14 Fe9 O5 87.13(14) . . ?
O1 Fe9 O5 83.41(15) . . ?
O4 Fe9 O5 82.11(15) . . ?
C13 O1 Fe9 131.2(3) . . ?
C13 O2 Fe8 132.6(3) . . ?
C25 O3 Fe7 130.9(3) . . ?
C25 O4 Fe9 132.7(3) . . ?
Fe7 O6 Fe9 120.08(15) . . ?
Fe7 O6 Fe8 119.28(15) . . ?
Fe9 O6 Fe8 119.60(15) . . ?
C27 O7 Fe7 132.9(3) . . ?
C27 O8 Fe8 132.4(3) . . ?
P4 O10 Fe4 132.46(19) . . ?
P4 O11 Fe9 137.0(2) . . ?
P4 O12 Fe8 135.1(2) . . ?
P3 O13 Fe7 136.6(2) . . ?
P3 O14 Fe9 135.0(2) . . ?
P3 O15 Fe2 134.5(2) . . ?
P2 O17 Fe2 128.76(18) . . ?
P2 O18 Fe3 136.91(19) . . ?
P2 O19 Fe5 132.27(18) . . ?
Fe6 O20 Fe3 119.52(15) . . ?
Fe6 O20 Fe5 120.07(15) . . ?
Fe3 O20 Fe5 120.25(15) . . ?
C21 O21 Fe3 128.0(3) . . ?
C21 O22 Fe5 134.0(3) . . ?
C19 O24 Fe5 128.8(3) . . ?
C19 O25 Fe6 134.6(3) . . ?
P5 O26 Fe4 128.75(18) . . ?
P5 O27 Fe6 132.22(19) . . ?
P5 O28 Fe5 137.7(2) . . ?
Fe4 O29 Fe2 109.92(14) . . ?
P6 O32 Fe1 128.75(18) . . ?
P6 O33 Fe6 138.8(2) . . ?
P6 O34 Fe3 130.55(19) . . ?
C14 O36 Fe6 128.0(3) . . ?
P1 O38 Fe1 133.65(18) . . ?
P1 O39 Fe7 134.53(18) . . ?
P1 O40 Fe8 137.31(19) . . ?
Fe1 O42 Fe4 97.56(12) . . ?
Fe1 O42 Fe2 96.05(11) . . ?
Fe4 O42 Fe2 96.09(11) . . ?
Fe1 O43 Fe4 110.01(14) . . ?
C14 O44 Fe3 135.7(3) . . ?
Fe2 O45 Fe1 109.65(14) . . ?
O40 P1 O38 112.15(18) . . ?
O40 P1 O39 111.54(17) . . ?
O38 P1 O39 109.98(17) . . ?
O40 P1 C5 107.19(19) . . ?
O38 P1 C5 108.40(18) . . ?
O39 P1 C5 107.37(19) . . ?
O18 P2 O19 111.33(17) . . ?
O18 P2 O17 112.20(18) . . ?
O19 P2 O17 110.99(17) . . ?
O18 P2 C1 107.83(19) . . ?
O19 P2 C1 107.73(18) . . ?
O17 P2 C1 106.48(18) . . ?
O13 P3 O14 111.30(18) . . ?
O13 P3 O15 112.04(18) . . ?
O14 P3 O15 110.42(18) . . ?
O13 P3 C7 108.2(2) . . ?
O14 P3 C7 107.4(2) . . ?
O15 P3 C7 107.25(19) . . ?
O11 P4 O10 112.31(19) . . ?
O11 P4 O12 111.25(19) . . ?
O10 P4 O12 109.97(18) . . ?
O11 P4 C29 108.5(2) . . ?
O10 P4 C29 107.9(2) . . ?
O12 P4 C29 106.6(2) . . ?
O28 P5 O26 112.41(19) . . ?
O28 P5 O27 111.19(18) . . ?
O26 P5 O27 110.50(18) . . ?
O28 P5 C9 107.4(2) . . ?
O26 P5 C9 107.28(19) . . ?
O27 P5 C9 107.9(2) . . ?
O33 P6 O32 111.81(18) . . ?
O33 P6 O34 111.10(17) . . ?
O32 P6 O34 110.89(17) . . ?
O33 P6 C28 107.5(2) . . ?
O32 P6 C28 106.7(2) . . ?
O34 P6 C28 108.6(2) . . ?
C128 C105 C77 110.8(16) . . ?
C128 C105 C100 48.5(14) . . ?
C77 C105 C100 113.3(9) . . ?
C128 C105 C127 49.6(14) . . ?
C77 C105 C127 63.9(8) . . ?
C100 C105 C127 83.1(9) . . ?
C46 C126 C127 117.3(13) . . ?
C46 C126 C72 66.0(7) . . ?
C127 C126 C72 90.7(10) . . ?
C126 C127 C128 118.6(12) . . ?
C126 C127 C77 88.7(9) . . ?
C128 C127 C77 72.4(10) . . ?
C126 C127 C105 116.9(10) . . ?
C128 C127 C105 27.5(6) . . ?
C77 C127 C105 46.2(7) . . ?
C105 C128 C100 95(2) . . ?
C105 C128 C127 102.9(16) . . ?
C100 C128 C127 120.5(13) . . ?
C105 C128 C77 44.0(11) . . ?
C100 C128 C77 102.9(11) . . ?
C127 C128 C77 61.6(8) . . ?
N5 C129 C130 158(4) . . ?

loop_
_geom_bond_atom_site_label_1
_geom_bond_atom_site_label_2
_geom_bond_distance
_geom_bond_site_symmetry_2
_geom_bond_publ_flag
C1 C16 1.514(6) . ?
C1 C3 1.513(6) . ?
C1 P2 1.821(4) . ?
C2 C20 1.384(7) . ?
C2 C15 1.390(7) . ?
C2 C5 1.521(6) . ?
C3 C41 1.382(8) . ?
C3 C33 1.385(8) . ?
C4 C12 1.381(7) . ?
C4 C47 1.390(7) . ?
C5 C6 1.517(6) . ?
C5 P1 1.821(4) . ?
C6 C39 1.373(7) . ?
C6 C24 1.403(7) . ?
C7 C46 1.515(8) . ?
C7 C17 1.530(7) . ?
C7 P3 1.826(5) . ?
C8 C54 1.385(8) . ?
C8 C22 1.393(7) . ?
C8 C9 1.518(7) . ?
C9 C35 1.520(7) . ?
C9 P5 1.821(4) . ?
C10 C50 1.505(8) . ?
C10 C27 1.525(6) . ?
C10 C58 1.527(7) . ?
C10 C73 1.533(7) . ?
C11 N4 1.145(7) . ?
C11 C45 1.442(7) . ?
C12 C52 1.393(8) . ?
C12 C28 1.512(7) . ?
C13 O1 1.245(7) . ?
C13 O2 1.253(6) . ?
C13 C44 1.529(7) . ?
C14 O36 1.248(6) . ?
C14 O44 1.259(6) . ?
C14 C34 1.530(6) . ?
C15 C56 1.393(7) . ?
C16 C48 1.389(7) . ?
C16 C18 1.392(7) . ?
C17 C43 1.388(8) . ?
C17 C53 1.399(8) . ?
C18 C32 1.394(8) . ?
C19 O25 1.256(6) . ?
C19 O24 1.266(6) . ?
C19 C31 1.527(6) . ?
C20 C64 1.393(7) . ?
C21 O21 1.261(6) . ?
C21 O22 1.255(6) . ?
C21 C23 1.525(7) . ?
C22 C71 1.368(8) . ?
C23 C62 1.510(8) . ?
C23 C76 1.519(9) . ?
C23 C84 1.535(9) . ?
C24 C42 1.393(7) . ?
C25 O3 1.241(6) . ?
C25 O4 1.250(6) . ?
C25 C36 1.534(6) . ?
C26 C56 1.368(9) . ?
C26 C64 1.376(9) . ?
C27 O8 1.251(6) . ?
C27 O7 1.250(6) . ?
C28 C68 1.427(12) . ?
C28 C118 1.69(5) . ?
C28 P6 1.813(5) . ?
C29 C38 1.517(9) . ?
C29 C49 1.524(7) . ?
C29 P4 1.817(5) . ?
C30 C46 1.294(9) . ?
C30 C100 1.375(11) . ?
C31 C79 1.516(8) . ?
C31 C63 1.518(8) . ?
C31 C61 1.543(9) . ?
C32 C83 1.380(11) . ?
C33 C88 1.389(9) . ?
C34 C91 1.491(9) . ?
C34 C82 1.542(9) . ?
C34 C66 1.546(9) . ?
C35 C57 1.393(7) . ?
C35 C51 1.400(7) . ?
C36 C121 1.487(10) . ?
C36 C92 1.487(10) . ?
C36 C89 1.500(11) . ?
C37 C85 1.362(13) . ?
C37 C60 1.368(11) . ?
C38 C40 1.381(9) . ?
C38 C60 1.398(8) . ?
C39 C81 1.399(8) . ?
C40 C94 1.387(9) . ?
C41 C67 1.400(9) . ?
C42 C80 1.383(9) . ?
C43 C98 1.401(9) . ?
C44 C123 1.328(13) . ?
C44 C122 1.394(15) . ?
C44 C97 1.442(12) . ?
C46 C126 1.374(13) . ?
C46 C72 1.532(11) . ?
C47 C65 1.386(10) . ?
C48 C55 1.383(8) . ?
C49 C74 1.348(11) . ?
C49 C110 1.412(11) . ?
C51 C78 1.378(9) . ?
C52 C75 1.364(10) . ?
C53 C93 1.378(9) . ?
C54 C70 1.403(8) . ?
C55 C83 1.369(11) . ?
C57 C99 1.390(9) . ?
C59 C70 1.361(10) . ?
C59 C71 1.367(10) . ?
C65 C75 1.381(11) . ?
C67 C86 1.361(13) . ?
C68 C118 0.67(3) . ?
C68 C96 1.15(3) . ?
C68 C124 1.219(15) . ?
C68 C107 1.555(19) . ?
C68 C87 1.97(2) . ?
C69 C106 1.363(16) . ?
C69 C87 1.407(13) . ?
C69 C103 1.82(2) . ?
C69 C96 1.91(2) . ?
C72 C77 1.398(14) . ?
C72 C126 1.438(15) . ?
C74 C109 1.391(10) . ?
C77 C105 1.408(16) . ?
C77 C127 1.750(16) . ?
C77 C77 1.862(19) 2_656 ?
C77 C128 1.897(18) . ?
C78 C90 1.372(11) . ?
C80 C81 1.360(10) . ?
C85 C94 1.390(11) . ?
C86 C88 1.366(13) . ?
C87 C118 1.30(3) . ?
C87 C96 1.209(15) . ?
C90 C99 1.375(10) . ?
C93 C104 1.373(11) . ?
C95 C109 1.312(15) . ?
C95 C101 1.399(15) . ?
C96 C118 0.76(4) . ?
C96 C124 1.304(17) . ?
C96 C103 1.50(3) . ?
C98 C104 1.388(12) . ?
C100 C128 1.095(16) . ?
C100 C105 1.456(17) . ?
C101 C110 1.419(10) . ?
C102 C107 1.389(17) . ?
C102 C108 1.457(18) . ?
C102 C124 1.489(19) . ?
C103 C106 1.051(16) . ?
C103 C108 1.118(17) . ?
C103 C124 1.462(17) . ?
C106 C108 1.74(2) . ?
C107 C124 1.287(19) . ?
C108 C124 1.503(15) . ?
C111 N1 1.116(8) . ?
C111 C112 1.442(8) . ?
C113 N2 1.118(9) . ?
C113 C114 1.422(9) . ?
C115 C117 1.395(13) . ?
C117 N3 1.140(12) . ?
C118 C124 1.49(4) . ?
Fe1 O32 1.926(3) . ?
Fe1 O38 1.948(3) . ?
Fe1 O43 1.950(3) . ?
Fe1 O45 1.972(3) . ?
Fe1 O31 2.129(3) . ?
Fe1 O42 2.133(3) . ?
Fe2 O17 1.937(3) . ?
Fe2 O45 1.938(3) . ?
Fe2 O29 1.967(3) . ?
Fe2 O15 1.977(3) . ?
Fe2 O16 2.082(3) . ?
Fe2 O42 2.167(3) . ?
Fe3 O20 1.917(3) . ?
Fe3 O34 1.958(3) . ?
Fe3 O18 1.984(3) . ?
Fe3 O21 1.999(3) . ?
Fe3 O44 2.063(3) . ?
Fe3 O35 2.190(4) . ?
Fe4 O26 1.938(3) . ?
Fe4 O29 1.947(3) . ?
Fe4 O10 1.970(3) . ?
Fe4 O43 1.976(3) . ?
Fe4 O30 2.085(3) . ?
Fe4 O42 2.143(3) . ?
Fe5 O20 1.936(3) . ?
Fe5 O28 1.967(3) . ?
Fe5 O19 1.971(3) . ?
Fe5 O24 2.009(3) . ?
Fe5 O22 2.061(3) . ?
Fe5 O23 2.113(3) . ?
Fe6 O20 1.916(3) . ?
Fe6 O27 1.958(3) . ?
Fe6 O33 1.964(3) . ?
Fe6 O36 1.996(3) . ?
Fe6 O25 2.035(3) . ?
Fe6 O37 2.169(3) . ?
Fe7 O6 1.929(3) . ?
Fe7 O39 1.970(3) . ?
Fe7 O13 1.990(3) . ?
Fe7 O3 2.017(3) . ?
Fe7 O7 2.043(3) . ?
Fe7 O41 2.123(3) . ?
Fe8 O6 1.942(3) . ?
Fe8 O40 1.966(3) . ?
Fe8 O12 1.971(3) . ?
Fe8 O8 2.000(3) . ?
Fe8 O2 2.022(3) . ?
Fe8 O9 2.115(4) . ?
Fe9 O6 1.934(3) . ?
Fe9 O11 1.970(3) . ?
Fe9 O14 1.989(3) . ?
Fe9 O1 2.016(3) . ?
Fe9 O4 2.018(4) . ?
Fe9 O5 2.107(3) . ?
O10 P4 1.527(3) . ?
O11 P4 1.517(4) . ?
O12 P4 1.532(3) . ?
O13 P3 1.521(3) . ?
O14 P3 1.526(3) . ?
O15 P3 1.534(3) . ?
O17 P2 1.529(3) . ?
O18 P2 1.516(3) . ?
O19 P2 1.525(3) . ?
O26 P5 1.526(3) . ?
O27 P5 1.527(3) . ?
O28 P5 1.524(3) . ?
O32 P6 1.527(3) . ?
O33 P6 1.520(3) . ?
O34 P6 1.532(3) . ?
O38 P1 1.530(3) . ?
O39 P1 1.532(3) . ?
O40 P1 1.514(3) . ?
N5 C129 1.09(2) . ?
C105 C128 0.867(15) . ?
C105 C127 1.83(2) . ?
C126 C127 1.38(2) . ?
C127 C128 1.43(2) . ?
C129 C130 1.39(3) . ?
